data_1551466
loop_
_publ_author_name
'Hartmann, Deborah'
'Sch\"adler, Marcel'
'Greb, Lutz'

_publ_section_title
;
 Bis(catecholato)silanes: assessment, rationale and increase of
 silicon&#x2019;s Lewis superacidity
;
_journal_name_full 'Chemical Science'
_journal_paper_doi 10.1039/C9SC02167A
_journal_year 2019
_chemical_formula_moiety 'C18 H15 F8 O5 P Si'
_chemical_formula_sum 'C18 H15 F8 O5 P Si'
_chemical_formula_weight 522.36
_space_group_crystal_system monoclinic
_space_group_IT_number 14
_space_group_name_Hall '-P 2ybc'
_space_group_name_H-M_alt 'P 1 21/c 1'
_symmetry_space_group_name_Hall '-P 2ybc'
_symmetry_space_group_name_H-M 'P 1 21/c 1'
_atom_sites_solution_hydrogens geom
_atom_sites_solution_primary dual
_audit_creation_date 2019-01-15
_audit_creation_method
;
Olex2 1.2
(compiled 2018.05.29 svn.r3508 for OlexSys, GUI svn.r5506)
;
_audit_update_record
;
2019-03-26 deposited with the CCDC.    2019-06-17 downloaded from the CCDC.
;
_cell_angle_alpha 90
_cell_angle_beta 91.49(3)
_cell_angle_gamma 90
_cell_formula_units_Z 8
_cell_length_a 21.898(4)
_cell_length_b 12.467(3)
_cell_length_c 14.654(3)
_cell_measurement_reflns_used 2070
_cell_measurement_temperature 120
_cell_measurement_theta_max 40
_cell_measurement_theta_min 1.5
_cell_volume 3999.2(15)
_computing_cell_refinement 'DENZO/SCALEPACK (Bruker AXS, 1997-2009)'
_computing_data_collection 'COLLECT (Bruker AXS, 1997-2009)'
_computing_data_reduction 'DENZO/SCALEPACK (Bruker AXS, 1997-2009)'
_computing_molecular_graphics 'Olex2 (Dolomanov et al., 2009)'
_computing_publication_material 'Olex2 (Dolomanov et al., 2009)'
_computing_structure_refinement 'ShelXL (Sheldrick, 2015)'
_computing_structure_solution 'ShelXT (Sheldrick, 2015)'
_diffrn_ambient_temperature 120
_diffrn_measured_fraction_theta_full 1.000
_diffrn_measured_fraction_theta_max 1.000
_diffrn_measurement_device_type 'NONIUS KAPPA CCD'
_diffrn_measurement_method O-Scan
_diffrn_radiation_type MoK\a
_diffrn_radiation_wavelength 0.71073
_diffrn_reflns_av_R_equivalents 0.0644
_diffrn_reflns_av_unetI/netI 0.0878
_diffrn_reflns_Laue_measured_fraction_full 1.000
_diffrn_reflns_Laue_measured_fraction_max 1.000
_diffrn_reflns_limit_h_max 29
_diffrn_reflns_limit_h_min -29
_diffrn_reflns_limit_k_max 17
_diffrn_reflns_limit_k_min -16
_diffrn_reflns_limit_l_max 19
_diffrn_reflns_limit_l_min -19
_diffrn_reflns_number 20488
_diffrn_reflns_point_group_measured_fraction_full 1.000
_diffrn_reflns_point_group_measured_fraction_max 1.000
_diffrn_reflns_theta_full 25.242
_diffrn_reflns_theta_max 29.000
_diffrn_reflns_theta_min 1.880
_diffrn_source 'fine-focus sealed tube'
_exptl_absorpt_coefficient_mu 0.302
_exptl_absorpt_correction_type none
_exptl_crystal_colour colourless
_exptl_crystal_colour_primary colourless
_exptl_crystal_density_diffrn 1.735
_exptl_crystal_description irregular
_exptl_crystal_F_000 2112
_exptl_crystal_size_max 0.5
_exptl_crystal_size_mid 0.5
_exptl_crystal_size_min 0.4
_refine_diff_density_max 0.365
_refine_diff_density_min -0.394
_refine_diff_density_rms 0.077
_refine_ls_extinction_method none
_refine_ls_goodness_of_fit_ref 0.981
_refine_ls_hydrogen_treatment constr
_refine_ls_matrix_type full
_refine_ls_number_parameters 601
_refine_ls_number_reflns 10615
_refine_ls_number_restraints 0
_refine_ls_restrained_S_all 0.981
_refine_ls_R_factor_all 0.1171
_refine_ls_R_factor_gt 0.0466
_refine_ls_shift/su_max 0.002
_refine_ls_shift/su_mean 0.000
_refine_ls_structure_factor_coef Fsqd
_refine_ls_weighting_details 'w=1/[\s^2^(Fo^2^)+(0.0528P)^2^] where P=(Fo^2^+2Fc^2^)/3'
_refine_ls_weighting_scheme calc
_refine_ls_wR_factor_gt 0.0944
_refine_ls_wR_factor_ref 0.1162
_reflns_Friedel_coverage 0.000
_reflns_number_gt 5929
_reflns_number_total 10615
_reflns_threshold_expression 'I > 2\s(I)'
_cod_data_source_file c9sc02167a2.cif
_cod_data_source_block ms93_p21
_cod_original_cell_volume 3999.2(14)
_cod_database_code 1551466
_shelx_shelxl_version_number 2018/3
_shelx_space_group_comment
;
The symmetry employed for this shelxl refinement is uniquely defined
by the following loop, which should always be used as a source of
symmetry information in preference to the above space-group names.
They are only intended as comments.
;
_shelx_estimated_absorpt_t_max 0.889
_shelx_estimated_absorpt_t_min 0.864
_olex2_refinement_description
;
1. Fixed Uiso
 At 1.2 times of:
  All C(H,H) groups
 At 1.5 times of:
  All C(H,H,H) groups
2.a Secondary CH2 refined with riding coordinates:
 C17A(H17A,H17B), C15A(H15A,H15B), C13A(H13A,H13B), C13(H13C,H13D), C17(H17C,
 H17D), C15(H15C,H15D)
2.b Idealised Me refined as rotating group:
 C18A(H18A,H18B,H18C), C14A(H14A,H14B,H14C), C16A(H16A,H16B,H16C), C14(H14D,
 H14E,H14F), C18(H18D,H18E,H18F), C16(H16D,H16E,H16F)
;
_olex2_submission_special_instructions 'No special instructions were received'

loop_
_space_group_symop_operation_xyz
'x, y, z'
'-x, y+1/2, -z+1/2'
'-x, -y, -z'
'x, -y-1/2, z-1/2'

loop_
_atom_site_label
_atom_site_type_symbol
_atom_site_fract_x
_atom_site_fract_y
_atom_site_fract_z
_atom_site_U_iso_or_equiv
_atom_site_adp_type
_atom_site_occupancy
_atom_site_site_symmetry_order
_atom_site_calc_flag
_atom_site_refinement_flags_posn
P1A P 0.43206(3) 0.34256(5) 0.30945(4) 0.02064(15) Uani 1 1 d .
P1 P 0.92269(3) 0.19075(5) 0.28604(4) 0.02533(16) Uani 1 1 d .
Si1A Si 0.49132(3) 0.14070(5) 0.40595(4) 0.02166(16) Uani 1 1 d .
Si1 Si 0.95326(3) 0.37709(5) 0.41283(4) 0.02064(15) Uani 1 1 d .
F4 F 1.14316(6) 0.34510(11) 0.28584(9) 0.0307(3) Uani 1 1 d .
F1 F 1.07836(6) 0.22311(11) 0.62942(9) 0.0328(4) Uani 1 1 d .
F5 F 0.84609(6) 0.59907(11) 0.22123(9) 0.0329(4) Uani 1 1 d .
F8A F 0.60678(6) 0.26781(11) 0.64482(9) 0.0317(3) Uani 1 1 d .
F2 F 1.19278(6) 0.18139(10) 0.56818(10) 0.0323(3) Uani 1 1 d .
F3 F 1.22424(6) 0.24129(10) 0.39876(9) 0.0311(3) Uani 1 1 d .
F8 F 0.78590(6) 0.48631(11) 0.56915(9) 0.0350(4) Uani 1 1 d .
F5A F 0.68799(6) 0.16191(11) 0.30505(9) 0.0344(4) Uani 1 1 d .
F6 F 0.73714(6) 0.66168(11) 0.29141(10) 0.0372(4) Uani 1 1 d .
F7 F 0.70710(6) 0.60307(11) 0.46278(10) 0.0387(4) Uani 1 1 d .
F4A F 0.38541(7) -0.06582(11) 0.19700(9) 0.0369(4) Uani 1 1 d .
F1A F 0.30729(6) 0.06634(11) 0.53138(10) 0.0362(4) Uani 1 1 d .
F3A F 0.26986(6) -0.10974(11) 0.25040(10) 0.0383(4) Uani 1 1 d .
F2A F 0.23079(6) -0.04169(11) 0.41567(10) 0.0389(4) Uani 1 1 d .
F7A F 0.72532(7) 0.30114(11) 0.60126(10) 0.0396(4) Uani 1 1 d .
F6A F 0.76483(6) 0.25287(11) 0.43165(10) 0.0395(4) Uani 1 1 d .
O5 O 0.92041(7) 0.26296(12) 0.37255(10) 0.0228(4) Uani 1 1 d .
O1 O 1.02113(7) 0.38362(12) 0.35307(10) 0.0234(4) Uani 1 1 d .
O3 O 0.89919(7) 0.41750(11) 0.48935(10) 0.0221(4) Uani 1 1 d .
O4 O 0.92611(7) 0.47056(12) 0.33509(10) 0.0228(4) Uani 1 1 d .
O1A O 0.46413(7) 0.05325(12) 0.32298(10) 0.0242(4) Uani 1 1 d .
O4A O 0.56177(7) 0.12590(12) 0.35656(10) 0.0237(4) Uani 1 1 d .
O2 O 0.99440(7) 0.33278(12) 0.50757(10) 0.0248(4) Uani 1 1 d .
O3A O 0.52736(7) 0.17260(12) 0.50812(10) 0.0243(4) Uani 1 1 d .
O5A O 0.47103(7) 0.26373(12) 0.36768(11) 0.0252(4) Uani 1 1 d .
O2A O 0.42938(7) 0.10924(12) 0.47211(11) 0.0250(4) Uani 1 1 d .
C7 C 0.85528(10) 0.47749(17) 0.44713(16) 0.0215(5) Uani 1 1 d .
C7A C 0.58677(11) 0.19661(17) 0.49652(16) 0.0220(5) Uani 1 1 d .
C2 C 1.05213(11) 0.30472(17) 0.48763(16) 0.0228(5) Uani 1 1 d .
C8A C 0.60693(11) 0.16933(18) 0.40994(16) 0.0232(5) Uani 1 1 d .
C8 C 0.87055(10) 0.50740(17) 0.35918(16) 0.0218(5) Uani 1 1 d .
C6 C 1.12585(10) 0.31438(18) 0.36944(15) 0.0219(5) Uani 1 1 d .
C5 C 1.16701(11) 0.26091(18) 0.42672(16) 0.0246(5) Uani 1 1 d .
C9A C 0.66681(11) 0.18829(18) 0.38802(16) 0.0259(6) Uani 1 1 d .
C1A C 0.40552(11) 0.02362(17) 0.33777(16) 0.0224(5) Uani 1 1 d .
C0AA C 1.06790(11) 0.33472(17) 0.39955(16) 0.0221(5) Uani 1 1 d .
C2A C 0.38560(11) 0.05696(17) 0.42303(16) 0.0241(5) Uani 1 1 d .
C3 C 1.09330(11) 0.25238(18) 0.54385(16) 0.0244(5) Uani 1 1 d .
C6A C 0.36705(11) -0.03194(18) 0.27968(16) 0.0261(6) Uani 1 1 d .
C4 C 1.15094(11) 0.22983(18) 0.51264(17) 0.0247(5) Uani 1 1 d .
C3A C 0.32727(11) 0.03518(19) 0.44933(16) 0.0269(6) Uani 1 1 d .
C12A C 0.62603(11) 0.24173(18) 0.56067(16) 0.0259(6) Uani 1 1 d .
C12 C 0.80075(11) 0.51017(18) 0.48227(16) 0.0254(6) Uani 1 1 d .
C9 C 0.83129(11) 0.56972(18) 0.30666(16) 0.0250(6) Uani 1 1 d .
C17A C 0.45110(11) 0.47434(17) 0.34863(15) 0.0253(6) Uani 1 1 d .
H17A H 0.496055 0.482901 0.349055 0.030 Uiso 1 1 calc R
H17B H 0.433371 0.527486 0.305308 0.030 Uiso 1 1 calc R
C10A C 0.70624(11) 0.23365(19) 0.45267(18) 0.0285(6) Uani 1 1 d .
C15A C 0.35293(10) 0.31774(18) 0.32573(16) 0.0254(5) Uani 1 1 d .
H15A H 0.343066 0.243750 0.305725 0.031 Uiso 1 1 calc R
H15B H 0.344392 0.323139 0.391577 0.031 Uiso 1 1 calc R
C4A C 0.28809(11) -0.01995(19) 0.38999(17) 0.0283(6) Uani 1 1 d .
C11 C 0.76111(11) 0.57134(18) 0.42896(17) 0.0278(6) Uani 1 1 d .
C5A C 0.30814(12) -0.05378(19) 0.30629(17) 0.0293(6) Uani 1 1 d .
C11A C 0.68600(11) 0.26000(19) 0.53801(17) 0.0287(6) Uani 1 1 d .
C10 C 0.77638(11) 0.60135(18) 0.34242(17) 0.0269(6) Uani 1 1 d .
C18A C 0.42791(12) 0.49816(19) 0.44488(16) 0.0312(6) Uani 1 1 d .
H18A H 0.383332 0.505368 0.442239 0.047 Uiso 1 1 calc GR
H18B H 0.446205 0.565080 0.467586 0.047 Uiso 1 1 calc GR
H18C H 0.439427 0.439177 0.486054 0.047 Uiso 1 1 calc GR
C14A C 0.42719(12) 0.22421(18) 0.14857(16) 0.0313(6) Uani 1 1 d .
H14A H 0.439169 0.221793 0.084634 0.047 Uiso 1 1 calc GR
H14B H 0.382603 0.219798 0.151597 0.047 Uiso 1 1 calc GR
H14C H 0.445667 0.163624 0.181753 0.047 Uiso 1 1 calc GR
C13A C 0.44926(11) 0.32953(18) 0.19191(15) 0.0272(6) Uani 1 1 d .
H13A H 0.430306 0.390091 0.157874 0.033 Uiso 1 1 calc R
H13B H 0.494039 0.334942 0.185441 0.033 Uiso 1 1 calc R
C16A C 0.31161(11) 0.3971(2) 0.27237(18) 0.0358(7) Uani 1 1 d .
H16A H 0.320184 0.392657 0.207172 0.054 Uiso 1 1 calc GR
H16B H 0.319688 0.470219 0.294168 0.054 Uiso 1 1 calc GR
H16C H 0.268688 0.379060 0.281819 0.054 Uiso 1 1 calc GR
C13 C 0.93074(11) 0.2667(2) 0.18386(17) 0.0334(6) Uani 1 1 d .
H13C H 0.962949 0.321277 0.194712 0.040 Uiso 1 1 calc R
H13D H 0.944993 0.218000 0.135482 0.040 Uiso 1 1 calc R
C17 C 0.85218(12) 0.1191(2) 0.28004(18) 0.0341(6) Uani 1 1 d .
H17C H 0.818427 0.171597 0.273656 0.041 Uiso 1 1 calc R
H17D H 0.851549 0.074324 0.224213 0.041 Uiso 1 1 calc R
C14 C 0.87299(12) 0.3236(2) 0.14854(18) 0.0401(7) Uani 1 1 d .
H14D H 0.882818 0.368177 0.095858 0.060 Uiso 1 1 calc GR
H14E H 0.856842 0.368892 0.196928 0.060 Uiso 1 1 calc GR
H14F H 0.842269 0.270051 0.130170 0.060 Uiso 1 1 calc GR
C15 C 0.98835(13) 0.1071(2) 0.2946(2) 0.0426(7) Uani 1 1 d .
H15C H 0.984576 0.051016 0.246878 0.051 Uiso 1 1 calc R
H15D H 1.024601 0.151003 0.280653 0.051 Uiso 1 1 calc R
C18 C 0.83982(14) 0.0472(2) 0.3614(2) 0.0455(8) Uani 1 1 d .
H18D H 0.797666 0.020887 0.357090 0.068 Uiso 1 1 calc GR
H18E H 0.845809 0.088128 0.417967 0.068 Uiso 1 1 calc GR
H18F H 0.868034 -0.013863 0.361426 0.068 Uiso 1 1 calc GR
C16 C 1.00026(14) 0.0515(2) 0.3867(2) 0.0552(9) Uani 1 1 d .
H16D H 1.041382 0.020479 0.388233 0.083 Uiso 1 1 calc GR
H16E H 0.970055 -0.005465 0.394756 0.083 Uiso 1 1 calc GR
H16F H 0.996940 0.104134 0.436040 0.083 Uiso 1 1 calc GR

loop_
_atom_site_aniso_label
_atom_site_aniso_U_11
_atom_site_aniso_U_22
_atom_site_aniso_U_33
_atom_site_aniso_U_23
_atom_site_aniso_U_13
_atom_site_aniso_U_12
P1A 0.0222(3) 0.0188(3) 0.0209(3) 0.0003(3) 0.0010(3) 0.0001(3)
P1 0.0272(4) 0.0241(3) 0.0247(3) -0.0046(3) 0.0015(3) 0.0023(3)
Si1A 0.0233(4) 0.0201(3) 0.0215(4) -0.0007(3) 0.0007(3) 0.0024(3)
Si1 0.0232(4) 0.0202(3) 0.0186(3) 0.0010(3) 0.0009(3) 0.0006(3)
F4 0.0257(8) 0.0440(9) 0.0226(7) 0.0027(6) 0.0035(6) -0.0019(6)
F1 0.0298(8) 0.0413(9) 0.0271(8) 0.0124(7) -0.0009(6) 0.0016(7)
F5 0.0380(9) 0.0354(8) 0.0252(8) 0.0072(6) -0.0013(7) 0.0087(7)
F8A 0.0359(9) 0.0339(8) 0.0250(8) -0.0052(6) -0.0016(7) 0.0017(7)
F2 0.0266(8) 0.0308(8) 0.0392(9) 0.0093(7) -0.0049(7) 0.0049(6)
F3 0.0204(8) 0.0373(8) 0.0355(9) 0.0003(7) 0.0010(6) 0.0016(6)
F8 0.0393(9) 0.0345(8) 0.0317(9) 0.0035(7) 0.0135(7) 0.0049(7)
F5A 0.0286(8) 0.0420(8) 0.0329(9) -0.0025(7) 0.0095(7) -0.0008(7)
F6 0.0320(9) 0.0409(8) 0.0383(9) -0.0020(7) -0.0080(7) 0.0129(7)
F7 0.0270(9) 0.0428(9) 0.0468(10) -0.0032(7) 0.0066(7) 0.0089(7)
F4A 0.0430(10) 0.0411(9) 0.0266(8) -0.0088(7) 0.0009(7) -0.0066(7)
F1A 0.0307(9) 0.0432(9) 0.0352(9) -0.0048(7) 0.0111(7) -0.0020(7)
F3A 0.0348(9) 0.0378(8) 0.0418(9) -0.0019(7) -0.0105(7) -0.0080(7)
F2A 0.0252(9) 0.0437(9) 0.0478(10) 0.0008(7) 0.0025(7) -0.0049(7)
F7A 0.0334(9) 0.0422(9) 0.0428(10) -0.0069(7) -0.0084(7) -0.0089(7)
F6A 0.0258(9) 0.0439(9) 0.0491(10) -0.0013(8) 0.0041(7) -0.0086(7)
O5 0.0282(10) 0.0217(8) 0.0188(8) -0.0010(7) 0.0039(7) 0.0001(7)
O1 0.0207(9) 0.0278(9) 0.0216(9) 0.0035(7) 0.0002(7) 0.0020(7)
O3 0.0261(10) 0.0207(8) 0.0195(9) 0.0007(7) 0.0020(7) 0.0042(7)
O4 0.0233(9) 0.0233(8) 0.0219(9) 0.0030(7) 0.0018(7) 0.0047(7)
O1A 0.0256(10) 0.0226(8) 0.0244(9) -0.0019(7) 0.0028(7) -0.0012(7)
O4A 0.0211(9) 0.0263(9) 0.0237(9) -0.0020(7) 0.0011(7) 0.0014(7)
O2 0.0221(9) 0.0312(9) 0.0211(9) 0.0048(7) 0.0019(7) 0.0045(7)
O3A 0.0201(9) 0.0300(9) 0.0227(9) -0.0027(7) 0.0013(7) 0.0016(7)
O5A 0.0258(10) 0.0202(8) 0.0294(9) -0.0009(7) -0.0031(8) 0.0031(7)
O2A 0.0214(9) 0.0283(9) 0.0255(9) -0.0064(7) 0.0037(7) -0.0031(7)
C7 0.0226(13) 0.0168(11) 0.0249(13) -0.0020(10) -0.0005(10) -0.0004(10)
C7A 0.0215(13) 0.0189(12) 0.0255(13) 0.0009(10) 0.0004(10) 0.0051(10)
C2 0.0236(14) 0.0215(12) 0.0232(13) -0.0008(10) 0.0018(11) 0.0003(10)
C8A 0.0239(14) 0.0184(12) 0.0272(13) 0.0016(10) -0.0021(11) 0.0028(10)
C8 0.0220(13) 0.0172(12) 0.0261(13) -0.0011(10) 0.0014(10) 0.0000(10)
C6 0.0219(13) 0.0264(13) 0.0175(12) -0.0010(10) 0.0031(10) -0.0042(10)
C5 0.0216(14) 0.0233(12) 0.0289(14) -0.0069(11) -0.0006(11) -0.0020(10)
C9A 0.0281(15) 0.0235(13) 0.0262(14) 0.0022(11) 0.0054(11) 0.0051(11)
C1A 0.0236(14) 0.0166(11) 0.0268(14) 0.0032(10) -0.0009(11) 0.0014(10)
C0AA 0.0243(14) 0.0175(11) 0.0244(13) 0.0010(10) -0.0048(11) 0.0009(10)
C2A 0.0268(14) 0.0190(12) 0.0263(14) 0.0020(10) 0.0003(11) 0.0021(10)
C3 0.0270(14) 0.0245(13) 0.0216(13) 0.0030(10) 0.0023(11) -0.0013(11)
C6A 0.0311(15) 0.0238(13) 0.0235(14) -0.0013(11) 0.0018(11) 0.0015(11)
C4 0.0230(14) 0.0213(12) 0.0295(14) 0.0050(11) -0.0038(11) -0.0001(10)
C3A 0.0281(15) 0.0259(13) 0.0269(14) 0.0008(11) 0.0052(11) 0.0029(11)
C12A 0.0285(15) 0.0227(12) 0.0265(14) -0.0005(11) 0.0016(11) 0.0037(11)
C12 0.0298(15) 0.0206(12) 0.0260(14) -0.0025(10) 0.0061(11) -0.0019(11)
C9 0.0291(15) 0.0222(12) 0.0237(14) -0.0004(10) -0.0011(11) -0.0009(11)
C17A 0.0322(15) 0.0195(12) 0.0242(13) 0.0010(10) 0.0020(11) -0.0025(11)
C10A 0.0194(14) 0.0250(13) 0.0410(16) 0.0033(12) 0.0028(12) -0.0022(11)
C15A 0.0261(14) 0.0249(13) 0.0254(13) 0.0005(11) 0.0018(11) -0.0003(10)
C4A 0.0224(14) 0.0263(13) 0.0363(16) 0.0039(12) 0.0025(12) -0.0010(11)
C11 0.0235(14) 0.0246(13) 0.0353(15) -0.0057(11) 0.0028(12) 0.0016(11)
C5A 0.0304(15) 0.0229(13) 0.0340(15) 0.0021(11) -0.0119(12) -0.0018(11)
C11A 0.0281(15) 0.0230(13) 0.0346(15) -0.0009(11) -0.0060(12) -0.0034(11)
C10 0.0257(14) 0.0207(12) 0.0338(15) -0.0026(11) -0.0073(12) 0.0055(10)
C18A 0.0418(17) 0.0241(13) 0.0279(14) -0.0057(11) 0.0030(12) 0.0011(12)
C14A 0.0457(17) 0.0271(13) 0.0215(13) -0.0022(11) 0.0057(12) -0.0074(12)
C13A 0.0315(15) 0.0267(13) 0.0236(13) -0.0007(11) 0.0056(11) -0.0018(11)
C16A 0.0252(15) 0.0398(15) 0.0424(17) 0.0051(13) -0.0009(13) 0.0038(12)
C13 0.0308(16) 0.0438(16) 0.0258(14) -0.0050(12) 0.0053(12) -0.0046(13)
C17 0.0337(16) 0.0306(14) 0.0379(16) -0.0098(12) 0.0006(13) -0.0067(12)
C14 0.0428(18) 0.0430(16) 0.0341(16) 0.0044(13) -0.0083(13) -0.0024(14)
C15 0.0425(18) 0.0344(15) 0.0506(18) -0.0136(14) -0.0040(15) 0.0117(13)
C18 0.0478(19) 0.0323(15) 0.057(2) 0.0060(14) 0.0111(15) -0.0045(14)
C16 0.058(2) 0.0320(16) 0.074(2) 0.0032(16) -0.0257(18) 0.0114(15)

loop_
_atom_type_symbol
_atom_type_description
_atom_type_scat_dispersion_real
_atom_type_scat_dispersion_imag
_atom_type_scat_source
C C 0.0033 0.0016 'International Tables Vol C Tables 4.2.6.8 and 6.1.1.4'
H H 0.0000 0.0000 'International Tables Vol C Tables 4.2.6.8 and 6.1.1.4'
O O 0.0106 0.0060 'International Tables Vol C Tables 4.2.6.8 and 6.1.1.4'
F F 0.0171 0.0103 'International Tables Vol C Tables 4.2.6.8 and 6.1.1.4'
Si Si 0.0817 0.0704 'International Tables Vol C Tables 4.2.6.8 and 6.1.1.4'
P P 0.1023 0.0942 'International Tables Vol C Tables 4.2.6.8 and 6.1.1.4'

loop_
_geom_angle_atom_site_label_1
_geom_angle_atom_site_label_2
_geom_angle_atom_site_label_3
_geom_angle
O5A P1A C17A 106.66(10)
O5A P1A C15A 109.92(10)
O5A P1A C13A 110.42(11)
C15A P1A C17A 109.66(11)
C13A P1A C17A 109.97(11)
C13A P1A C15A 110.15(12)
O5 P1 C13 112.49(11)
O5 P1 C17 106.48(11)
O5 P1 C15 108.98(11)
C13 P1 C17 109.18(12)
C15 P1 C13 105.84(13)
C15 P1 C17 114.00(13)
O1A Si1A O4A 86.16(8)
O1A Si1A O2A 89.46(8)
O4A Si1A O2A 158.29(8)
O3A Si1A O1A 154.18(8)
O3A Si1A O4A 89.71(8)
O3A Si1A O2A 85.03(8)
O5A Si1A O1A 104.87(8)
O5A Si1A O4A 100.81(8)
O5A Si1A O3A 100.94(8)
O5A Si1A O2A 100.86(8)
O5 Si1 O1 102.92(8)
O5 Si1 O3 100.32(8)
O5 Si1 O4 101.62(8)
O5 Si1 O2 102.68(8)
O3 Si1 O1 156.75(8)
O4 Si1 O1 85.44(8)
O4 Si1 O3 90.08(8)
O4 Si1 O2 155.70(8)
O2 Si1 O1 89.15(8)
O2 Si1 O3 85.61(8)
P1 O5 Si1 138.36(11)
C0AA O1 Si1 111.57(14)
C7 O3 Si1 110.79(14)
C8 O4 Si1 110.68(14)
C1A O1A Si1A 111.66(14)
C8A O4A Si1A 111.12(14)
C2 O2 Si1 112.38(14)
C7A O3A Si1A 111.31(14)
P1A O5A Si1A 153.96(11)
C2A O2A Si1A 111.49(14)
O3 C7 C8 112.7(2)
O3 C7 C12 127.3(2)
C12 C7 C8 120.0(2)
O3A C7A C8A 112.9(2)
O3A C7A C12A 126.2(2)
C12A C7A C8A 120.9(2)
O2 C2 C0AA 112.7(2)
O2 C2 C3 126.7(2)
C3 C2 C0AA 120.6(2)
O4A C8A C7A 112.2(2)
O4A C8A C9A 128.1(2)
C9A C8A C7A 119.7(2)
O4 C8 C7 112.9(2)
O4 C8 C9 126.6(2)
C9 C8 C7 120.5(2)
F4 C6 C5 119.6(2)
F4 C6 C0AA 121.5(2)
C0AA C6 C5 119.0(2)
F3 C5 C6 119.8(2)
F3 C5 C4 119.3(2)
C4 C5 C6 120.9(2)
F5A C9A C8A 121.2(2)
F5A C9A C10A 119.4(2)
C8A C9A C10A 119.4(2)
O1A C1A C2A 112.3(2)
O1A C1A C6A 127.4(2)
C6A C1A C2A 120.3(2)
O1 C0AA C2 112.5(2)
O1 C0AA C6 127.6(2)
C6 C0AA C2 119.9(2)
O2A C2A C1A 112.7(2)
O2A C2A C3A 126.8(2)
C3A C2A C1A 120.5(2)
F1 C3 C2 120.9(2)
F1 C3 C4 119.7(2)
C2 C3 C4 119.3(2)
F4A C6A C1A 121.4(2)
F4A C6A C5A 119.4(2)
C1A C6A C5A 119.1(2)
F2 C4 C5 119.5(2)
F2 C4 C3 120.1(2)
C5 C4 C3 120.3(2)
F1A C3A C2A 121.3(2)
F1A C3A C4A 119.5(2)
C2A C3A C4A 119.2(2)
F8A C12A C7A 121.1(2)
F8A C12A C11A 120.0(2)
C7A C12A C11A 118.9(2)
F8 C12 C7 121.3(2)
F8 C12 C11 119.3(2)
C7 C12 C11 119.4(2)
F5 C9 C8 120.6(2)
F5 C9 C10 120.4(2)
C8 C9 C10 119.0(2)
P1A C17A H17A 109.0
P1A C17A H17B 109.0
H17A C17A H17B 107.8
C18A C17A P1A 113.07(16)
C18A C17A H17A 109.0
C18A C17A H17B 109.0
F6A C10A C9A 119.7(2)
F6A C10A C11A 119.7(2)
C11A C10A C9A 120.6(2)
P1A C15A H15A 109.1
P1A C15A H15B 109.1
H15A C15A H15B 107.9
C16A C15A P1A 112.38(17)
C16A C15A H15A 109.1
C16A C15A H15B 109.1
F2A C4A C3A 119.3(2)
F2A C4A C5A 120.5(2)
C5A C4A C3A 120.2(2)
F7 C11 C12 119.8(2)
F7 C11 C10 119.7(2)
C10 C11 C12 120.6(2)
F3A C5A C6A 119.9(2)
F3A C5A C4A 119.3(2)
C4A C5A C6A 120.7(2)
F7A C11A C12A 119.4(2)
F7A C11A C10A 120.0(2)
C10A C11A C12A 120.6(2)
F6 C10 C9 119.7(2)
F6 C10 C11 119.7(2)
C11 C10 C9 120.5(2)
C17A C18A H18A 109.5
C17A C18A H18B 109.5
C17A C18A H18C 109.5
H18A C18A H18B 109.5
H18A C18A H18C 109.5
H18B C18A H18C 109.5
H14A C14A H14B 109.5
H14A C14A H14C 109.5
H14B C14A H14C 109.5
C13A C14A H14A 109.5
C13A C14A H14B 109.5
C13A C14A H14C 109.5
P1A C13A H13A 108.7
P1A C13A H13B 108.7
C14A C13A P1A 114.02(17)
C14A C13A H13A 108.7
C14A C13A H13B 108.7
H13A C13A H13B 107.6
C15A C16A H16A 109.5
C15A C16A H16B 109.5
C15A C16A H16C 109.5
H16A C16A H16B 109.5
H16A C16A H16C 109.5
H16B C16A H16C 109.5
P1 C13 H13C 108.4
P1 C13 H13D 108.4
H13C C13 H13D 107.5
C14 C13 P1 115.56(19)
C14 C13 H13C 108.4
C14 C13 H13D 108.4
P1 C17 H17C 108.4
P1 C17 H17D 108.4
H17C C17 H17D 107.5
C18 C17 P1 115.33(19)
C18 C17 H17C 108.4
C18 C17 H17D 108.4
C13 C14 H14D 109.5
C13 C14 H14E 109.5
C13 C14 H14F 109.5
H14D C14 H14E 109.5
H14D C14 H14F 109.5
H14E C14 H14F 109.5
P1 C15 H15C 108.2
P1 C15 H15D 108.2
H15C C15 H15D 107.3
C16 C15 P1 116.4(2)
C16 C15 H15C 108.2
C16 C15 H15D 108.2
C17 C18 H18D 109.5
C17 C18 H18E 109.5
C17 C18 H18F 109.5
H18D C18 H18E 109.5
H18D C18 H18F 109.5
H18E C18 H18F 109.5
C15 C16 H16D 109.5
C15 C16 H16E 109.5
C15 C16 H16F 109.5
H16D C16 H16E 109.5
H16D C16 H16F 109.5
H16E C16 H16F 109.5

loop_
_geom_bond_atom_site_label_1
_geom_bond_atom_site_label_2
_geom_bond_distance
P1A O5A 1.5441(16)
P1A C17A 1.786(2)
P1A C15A 1.782(2)
P1A C13A 1.780(2)
P1 O5 1.5567(16)
P1 C13 1.784(3)
P1 C17 1.784(2)
P1 C15 1.778(3)
Si1A O1A 1.7273(16)
Si1A O4A 1.7309(17)
Si1A O3A 1.7208(17)
Si1A O5A 1.6886(16)
Si1A O2A 1.7325(17)
Si1 O5 1.6936(16)
Si1 O1 1.7463(17)
Si1 O3 1.7270(17)
Si1 O4 1.7246(16)
Si1 O2 1.7259(17)
F4 C6 1.347(2)
F1 C3 1.354(3)
F5 C9 1.352(3)
F8A C12A 1.353(3)
F2 C4 1.352(3)
F3 C5 1.351(3)
F8 C12 1.355(3)
F5A C9A 1.353(3)
F6 C10 1.353(3)
F7 C11 1.353(3)
F4A C6A 1.354(3)
F1A C3A 1.347(3)
F3A C5A 1.351(3)
F2A C4A 1.347(3)
F7A C11A 1.350(3)
F6A C10A 1.349(3)
O1 C0AA 1.360(3)
O3 C7 1.355(3)
O4 C8 1.356(3)
O1A C1A 1.358(3)
O4A C8A 1.357(3)
O2 C2 1.351(3)
O3A C7A 1.350(3)
O2A C2A 1.351(3)
C7 C8 1.391(3)
C7 C12 1.375(3)
C7A C8A 1.396(3)
C7A C12A 1.377(3)
C2 C0AA 1.396(3)
C2 C3 1.371(3)
C8A C9A 1.379(3)
C8 C9 1.379(3)
C6 C5 1.386(3)
C6 C0AA 1.378(3)
C5 C4 1.372(3)
C9A C10A 1.386(3)
C1A C2A 1.397(3)
C1A C6A 1.370(3)
C2A C3A 1.371(3)
C3 C4 1.383(3)
C6A C5A 1.384(3)
C3A C4A 1.388(3)
C12A C11A 1.382(3)
C12 C11 1.382(3)
C9 C10 1.382(3)
C17A H17A 0.9900
C17A H17B 0.9900
C17A C18A 1.540(3)
C10A C11A 1.377(4)
C15A H15A 0.9900
C15A H15B 0.9900
C15A C16A 1.541(3)
C4A C5A 1.380(3)
C11 C10 1.372(3)
C18A H18A 0.9800
C18A H18B 0.9800
C18A H18C 0.9800
C14A H14A 0.9800
C14A H14B 0.9800
C14A H14C 0.9800
C14A C13A 1.531(3)
C13A H13A 0.9900
C13A H13B 0.9900
C16A H16A 0.9800
C16A H16B 0.9800
C16A H16C 0.9800
C13 H13C 0.9900
C13 H13D 0.9900
C13 C14 1.528(3)
C17 H17C 0.9900
C17 H17D 0.9900
C17 C18 1.521(4)
C14 H14D 0.9800
C14 H14E 0.9800
C14 H14F 0.9800
C15 H15C 0.9900
C15 H15D 0.9900
C15 C16 1.534(4)
C18 H18D 0.9800
C18 H18E 0.9800
C18 H18F 0.9800
C16 H16D 0.9800
C16 H16E 0.9800
C16 H16F 0.9800
